data_7043918
loop_
_publ_author_name
'Hazra, Susanta'
'Martins, Nuno M. R.'
'Kuznetsov, Maxim L.'
'Guedes da Silva, M. F\'atima C.'
'Pombeiro, Armando J. L.'

_publ_section_title
;
 Flexibility and lability of a phenyl ligand in hetero-organometallic 3d
 metal-Sn(IV) compounds and their catalytic activity in Baeyer--Villiger
 oxidation of cyclohexanone
;
_journal_name_full 'Dalton Trans.'
_journal_paper_doi 10.1039/C7DT02534C
_journal_year 2017
_chemical_formula_sum 'C28 H24 Cl2 N2 Ni O2 Sn'
_chemical_formula_weight 668.79
_space_group_crystal_system monoclinic
_space_group_IT_number 14
_space_group_name_Hall '-P 2yn'
_space_group_name_H-M_alt 'P 1 21/n 1'
_symmetry_space_group_name_Hall '-P 2yn'
_symmetry_space_group_name_H-M 'P 1 21/n 1'
_atom_sites_solution_hydrogens geom
_audit_creation_method SHELXL-2014/7
_audit_update_record
;
2017-03-25 deposited with the CCDC.
2017-08-03 downloaded from the CCDC.
;
_cell_angle_alpha 90
_cell_angle_beta 95.011(2)
_cell_angle_gamma 90
_cell_formula_units_Z 4
_cell_length_a 11.1756(6)
_cell_length_b 15.6737(9)
_cell_length_c 15.6480(8)
_cell_measurement_reflns_used 9984
_cell_measurement_temperature 298(2)
_cell_measurement_theta_max 28.34
_cell_measurement_theta_min 2.24
_cell_volume 2730.5(3)
_computing_cell_refinement 'Bruker SAINT'
_computing_data_collection 'Bruker APEX2'
_computing_data_reduction 'Bruker SAINT'
_computing_molecular_graphics 'Bruker SHELXTL'
_computing_publication_material 'Bruker SHELXTL'
_computing_structure_refinement 'SHELXL-2014 (Sheldrick 2014)'
_computing_structure_solution 'SHELXS-97 (Sheldrick 2008)'
_diffrn_ambient_temperature 298(2)
_diffrn_measured_fraction_theta_full 0.998
_diffrn_measured_fraction_theta_max 0.998
_diffrn_measurement_device_type 'Bruker APEX-II CCD'
_diffrn_measurement_method '\f and \w scans'
_diffrn_radiation_type MoK\a
_diffrn_radiation_wavelength 0.71073
_diffrn_reflns_av_R_equivalents 0.0293
_diffrn_reflns_av_unetI/netI 0.0141
_diffrn_reflns_Laue_measured_fraction_full 0.998
_diffrn_reflns_Laue_measured_fraction_max 0.998
_diffrn_reflns_limit_h_max 14
_diffrn_reflns_limit_h_min -14
_diffrn_reflns_limit_k_max 20
_diffrn_reflns_limit_k_min -20
_diffrn_reflns_limit_l_max 20
_diffrn_reflns_limit_l_min -20
_diffrn_reflns_number 71936
_diffrn_reflns_point_group_measured_fraction_full 0.998
_diffrn_reflns_point_group_measured_fraction_max 0.998
_diffrn_reflns_theta_full 25.242
_diffrn_reflns_theta_max 28.358
_diffrn_reflns_theta_min 2.339
_exptl_absorpt_coefficient_mu 1.828
_exptl_absorpt_correction_T_max 0.68
_exptl_absorpt_correction_T_min 0.59
_exptl_absorpt_correction_type multi-scan
_exptl_absorpt_process_details SADABS
_exptl_crystal_colour Red
_exptl_crystal_density_diffrn 1.627
_exptl_crystal_description Block
_exptl_crystal_F_000 1336
_exptl_crystal_size_max 0.260
_exptl_crystal_size_mid 0.220
_exptl_crystal_size_min 0.160
_refine_diff_density_max 0.495
_refine_diff_density_min -0.532
_refine_diff_density_rms 0.056
_refine_ls_extinction_method none
_refine_ls_goodness_of_fit_ref 1.048
_refine_ls_hydrogen_treatment constr
_refine_ls_matrix_type full
_refine_ls_number_parameters 344
_refine_ls_number_reflns 6806
_refine_ls_number_restraints 0
_refine_ls_restrained_S_all 1.048
_refine_ls_R_factor_all 0.0327
_refine_ls_R_factor_gt 0.0235
_refine_ls_shift/su_max 0.001
_refine_ls_shift/su_mean 0.000
_refine_ls_structure_factor_coef Fsqd
_refine_ls_weighting_details 'w=1/[\s^2^(Fo^2^)+(0.0228P)^2^+1.7543P] where P=(Fo^2^+2Fc^2^)/3'
_refine_ls_weighting_scheme calc
_refine_ls_wR_factor_gt 0.0519
_refine_ls_wR_factor_ref 0.0572
_reflns_Friedel_coverage 0.000
_reflns_number_gt 5805
_reflns_number_total 6806
_reflns_threshold_expression 'I > 2\s(I)'
_cod_data_source_file c7dt02534c2.cif
_cod_data_source_block 2-Ni-Sn
_cod_depositor_comments
;
The following automatic conversions were performed:

'_exptl_absorpt_correction_type' value 'Multi-scan' changed to
'multi-scan' according to
/home/data/users/saulius/crontab/automatic-downloads/rss-feeds/RSC/lib/dictionaries/cif_core.dic
dictionary named 'cif_core.dic' version 2.4.2 from 2011-04-26.

Automatic conversion script
Id: cif_fix_values 4973 2017-02-22 13:04:09Z antanas 
;
_cod_database_code 7043918
_shelx_shelxl_version_number 2014/7
_shelx_space_group_comment
;
The symmetry employed for this shelxl refinement is uniquely defined
by the following loop, which should always be used as a source of
symmetry information in preference to the above space-group names.
They are only intended as comments.
;
_shelx_estimated_absorpt_t_min 0.648
_shelx_estimated_absorpt_t_max 0.759

loop_
_space_group_symop_operation_xyz
'x, y, z'
'-x+1/2, y+1/2, -z+1/2'
'-x, -y, -z'
'x-1/2, -y-1/2, z-1/2'

loop_
_atom_site_label
_atom_site_type_symbol
_atom_site_fract_x
_atom_site_fract_y
_atom_site_fract_z
_atom_site_U_iso_or_equiv
_atom_site_adp_type
_atom_site_occupancy
_atom_site_site_symmetry_order
_atom_site_calc_flag
_atom_site_refinement_flags_posn
_atom_site_refinement_flags_adp
_atom_site_refinement_flags_occupancy
_atom_site_disorder_assembly
_atom_site_disorder_group
Sn1 Sn 0.01369(2) 0.17222(2) 0.27825(2) 0.03491(4) Uani 1 1 d . . . . .
Ni1 Ni 0.03726(2) 0.12640(2) 0.07805(2) 0.03543(6) Uani 1 1 d . . . . .
Cl1 Cl -0.17881(6) 0.17580(4) 0.34122(4) 0.05769(15) Uani 1 1 d . . . . .
Cl2 Cl 0.13149(7) 0.26806(4) 0.37775(5) 0.0747(2) Uani 1 1 d . . . . .
O2 O 0.15103(12) 0.13460(10) 0.17108(9) 0.0425(3) Uani 1 1 d . . . . .
O1 O -0.06026(12) 0.08296(9) 0.15859(8) 0.0389(3) Uani 1 1 d . . . . .
C17 C 0.07882(17) 0.05891(13) 0.34127(13) 0.0382(4) Uani 1 1 d . . . . .
C23 C -0.03031(19) 0.27140(13) 0.18748(13) 0.0413(4) Uani 1 1 d . . . . .
C22 C 0.1022(2) 0.05986(15) 0.42961(14) 0.0486(5) Uani 1 1 d . . . . .
H22 H 0.0903 0.1096 0.4601 0.058 Uiso 1 1 calc R U . . .
C21 C 0.1433(2) -0.01306(18) 0.47291(17) 0.0616(7) Uani 1 1 d . . . . .
H21 H 0.1596 -0.0117 0.5322 0.074 Uiso 1 1 calc R U . . .
C20 C 0.1599(3) -0.08676(18) 0.42904(19) 0.0679(7) Uani 1 1 d . . . . .
H20 H 0.1875 -0.1355 0.4584 0.081 Uiso 1 1 calc R U . . .
C19 C 0.1360(3) -0.08873(17) 0.3418(2) 0.0708(8) Uani 1 1 d . . . . .
H19 H 0.1458 -0.1392 0.3120 0.085 Uiso 1 1 calc R U . . .
C18 C 0.0972(2) -0.01577(15) 0.29791(16) 0.0558(6) Uani 1 1 d . . . . .
H18 H 0.0835 -0.0172 0.2384 0.067 Uiso 1 1 calc R U . . .
C16 C 0.26898(18) 0.14802(14) 0.16928(15) 0.0438(5) Uani 1 1 d . . . . .
C15 C 0.3446(2) 0.13571(19) 0.24416(18) 0.0606(6) Uani 1 1 d . . . . .
H15 H 0.3122 0.1198 0.2945 0.073 Uiso 1 1 calc R U . . .
C14 C 0.4671(2) 0.1470(2) 0.2439(2) 0.0765(9) Uani 1 1 d . . . . .
H14 H 0.5166 0.1375 0.2940 0.092 Uiso 1 1 calc R U . . .
C13 C 0.5168(2) 0.1720(2) 0.1704(3) 0.0852(11) Uani 1 1 d . . . . .
H13 H 0.5994 0.1796 0.1711 0.102 Uiso 1 1 calc R U . . .
C12 C 0.4455(3) 0.18567(19) 0.0972(2) 0.0724(8) Uani 1 1 d . . . . .
H12 H 0.4796 0.2033 0.0480 0.087 Uiso 1 1 calc R U . . .
C11 C 0.3194(2) 0.17348(14) 0.09446(17) 0.0502(5) Uani 1 1 d . . . . .
C10 C 0.2484(2) 0.18767(16) 0.01589(17) 0.0568(6) Uani 1 1 d . . . . .
H10 H 0.2873 0.2097 -0.0294 0.068 Uiso 1 1 calc R U . . .
N2 N 0.13543(19) 0.17276(12) 0.00194(12) 0.0509(5) Uani 1 1 d . . . . .
N1 N -0.07737(18) 0.11744(12) -0.01293(11) 0.0478(4) Uani 1 1 d . . . . .
C7 C -0.1804(2) 0.08204(15) -0.01265(15) 0.0513(5) Uani 1 1 d . . . . .
H7 H -0.2294 0.0823 -0.0638 0.062 Uiso 1 1 calc R U . . .
C6 C -0.22666(19) 0.04209(13) 0.05987(15) 0.0444(5) Uani 1 1 d . . . . .
C1 C -0.16552(18) 0.04287(12) 0.14256(14) 0.0391(4) Uani 1 1 d . . . . .
C2 C -0.2150(2) -0.00055(16) 0.20885(16) 0.0530(6) Uani 1 1 d . . . . .
H2 H -0.1757 -0.0004 0.2637 0.064 Uiso 1 1 calc R U . . .
C3 C -0.3224(2) -0.04377(18) 0.1932(2) 0.0684(7) Uani 1 1 d . . . . .
H3 H -0.3541 -0.0731 0.2377 0.082 Uiso 1 1 calc R U . . .
C4 C -0.3835(2) -0.04408(19) 0.1124(2) 0.0746(9) Uani 1 1 d . . . . .
H4 H -0.4560 -0.0732 0.1028 0.090 Uiso 1 1 calc R U . . .
C5 C -0.3372(2) -0.00185(17) 0.0477(2) 0.0628(7) Uani 1 1 d . . . . .
H5 H -0.3791 -0.0017 -0.0063 0.075 Uiso 1 1 calc R U . . .
C24 C -0.1418(2) 0.27343(17) 0.14243(17) 0.0614(7) Uani 1 1 d . . . . .
H24 H -0.1988 0.2323 0.1527 0.074 Uiso 1 1 calc R U . . .
C25 C -0.1694(3) 0.3368(2) 0.0816(2) 0.0900(11) Uani 1 1 d . . . . .
H25 H -0.2445 0.3374 0.0509 0.108 Uiso 1 1 calc R U . . .
C26 C -0.0872(4) 0.3978(2) 0.0670(2) 0.0987(12) Uani 1 1 d . . . . .
H26 H -0.1061 0.4402 0.0264 0.118 Uiso 1 1 calc R U . . .
C27 C 0.0226(3) 0.3967(2) 0.1115(3) 0.0935(12) Uani 1 1 d . . . . .
H27 H 0.0787 0.4387 0.1018 0.112 Uiso 1 1 calc R U . . .
C28 C 0.0515(2) 0.33333(17) 0.1715(2) 0.0674(8) Uani 1 1 d . . . . .
H28 H 0.1272 0.3328 0.2013 0.081 Uiso 1 1 calc R U . . .
C9A C 0.0673(7) 0.2063(6) -0.0743(5) 0.0573(18) Uani 0.588(17) 1 d . . P A 1
H9A1 H 0.1182 0.2125 -0.1211 0.069 Uiso 0.588(17) 1 calc R U P A 1
H9A2 H 0.0327 0.2614 -0.0626 0.069 Uiso 0.588(17) 1 calc R U P A 1
C8A C -0.0290(7) 0.1416(6) -0.0961(3) 0.0560(17) Uani 0.588(17) 1 d . . P A 1
H8A1 H 0.0037 0.0920 -0.1229 0.067 Uiso 0.588(17) 1 calc R U P A 1
H8A2 H -0.0922 0.1657 -0.1353 0.067 Uiso 0.588(17) 1 calc R U P A 1
C8B C -0.0556(11) 0.1779(9) -0.0852(6) 0.062(3) Uani 0.412(17) 1 d . . P A 2
H8B1 H -0.1013 0.1611 -0.1380 0.075 Uiso 0.412(17) 1 calc R U P A 2
H8B2 H -0.0768 0.2359 -0.0712 0.075 Uiso 0.412(17) 1 calc R U P A 2
C9B C 0.0760(12) 0.1696(10) -0.0924(7) 0.068(3) Uani 0.412(17) 1 d . . P A 2
H9B1 H 0.1048 0.2161 -0.1260 0.081 Uiso 0.412(17) 1 calc R U P A 2
H9B2 H 0.0940 0.1160 -0.1195 0.081 Uiso 0.412(17) 1 calc R U P A 2

loop_
_atom_site_aniso_label
_atom_site_aniso_U_11
_atom_site_aniso_U_22
_atom_site_aniso_U_33
_atom_site_aniso_U_23
_atom_site_aniso_U_13
_atom_site_aniso_U_12
Sn1 0.03580(7) 0.03574(7) 0.03243(7) -0.00182(5) -0.00129(5) 0.00309(5)
Ni1 0.03777(13) 0.03830(13) 0.03054(12) 0.00119(10) 0.00481(10) 0.00143(10)
Cl1 0.0529(3) 0.0706(4) 0.0523(3) -0.0006(3) 0.0204(3) 0.0133(3)
Cl2 0.0901(5) 0.0510(3) 0.0753(4) -0.0124(3) -0.0364(4) -0.0065(3)
O2 0.0303(7) 0.0575(9) 0.0400(7) 0.0028(7) 0.0041(6) -0.0019(6)
O1 0.0358(7) 0.0469(8) 0.0336(7) 0.0010(6) 0.0002(5) -0.0083(6)
C17 0.0339(9) 0.0403(10) 0.0396(10) 0.0041(8) -0.0007(8) 0.0008(8)
C23 0.0414(11) 0.0400(11) 0.0425(11) 0.0022(9) 0.0035(8) 0.0068(9)
C22 0.0531(13) 0.0513(12) 0.0408(11) 0.0034(10) 0.0014(9) -0.0019(10)
C21 0.0636(15) 0.0719(17) 0.0476(13) 0.0199(12) -0.0044(11) -0.0045(13)
C20 0.0676(17) 0.0573(16) 0.0770(19) 0.0263(14) -0.0034(14) 0.0109(13)
C19 0.088(2) 0.0459(14) 0.0778(19) 0.0030(13) -0.0001(16) 0.0207(14)
C18 0.0696(16) 0.0492(13) 0.0476(13) -0.0006(10) -0.0011(11) 0.0134(12)
C16 0.0324(10) 0.0417(11) 0.0582(13) -0.0056(9) 0.0087(9) 0.0002(8)
C15 0.0378(12) 0.0763(17) 0.0666(16) -0.0064(14) -0.0019(11) -0.0003(12)
C14 0.0374(13) 0.092(2) 0.098(2) -0.0188(19) -0.0053(14) -0.0018(13)
C13 0.0348(13) 0.096(2) 0.126(3) -0.022(2) 0.0133(17) -0.0100(14)
C12 0.0501(15) 0.0715(18) 0.100(2) -0.0096(16) 0.0324(16) -0.0121(13)
C11 0.0436(12) 0.0413(11) 0.0681(15) -0.0023(10) 0.0194(11) -0.0030(9)
C10 0.0592(15) 0.0507(13) 0.0649(15) 0.0087(11) 0.0312(12) -0.0009(11)
N2 0.0577(12) 0.0526(11) 0.0443(10) 0.0119(8) 0.0157(9) 0.0064(9)
N1 0.0575(11) 0.0523(11) 0.0325(9) 0.0010(8) -0.0023(8) 0.0007(9)
C7 0.0588(14) 0.0495(13) 0.0424(12) -0.0062(10) -0.0144(10) 0.0056(11)
C6 0.0408(11) 0.0356(10) 0.0546(12) -0.0053(9) -0.0077(9) 0.0013(8)
C1 0.0353(10) 0.0340(10) 0.0474(11) -0.0019(8) -0.0006(8) -0.0019(8)
C2 0.0481(12) 0.0532(13) 0.0579(14) 0.0045(11) 0.0058(10) -0.0113(10)
C3 0.0564(15) 0.0596(16) 0.091(2) 0.0062(14) 0.0139(14) -0.0189(13)
C4 0.0459(14) 0.0628(17) 0.113(3) -0.0052(17) -0.0046(15) -0.0206(13)
C5 0.0497(14) 0.0530(14) 0.0816(18) -0.0104(13) -0.0179(13) -0.0055(11)
C24 0.0582(15) 0.0552(14) 0.0671(16) 0.0091(12) -0.0154(12) 0.0044(12)
C25 0.091(2) 0.084(2) 0.088(2) 0.0219(18) -0.0321(19) 0.0200(19)
C26 0.108(3) 0.089(3) 0.098(3) 0.053(2) 0.007(2) 0.026(2)
C27 0.083(2) 0.075(2) 0.126(3) 0.052(2) 0.030(2) 0.0079(17)
C28 0.0509(14) 0.0606(16) 0.091(2) 0.0268(15) 0.0099(14) 0.0038(12)
C9A 0.069(4) 0.066(4) 0.038(3) 0.014(3) 0.011(2) 0.002(3)
C8A 0.072(4) 0.067(4) 0.029(2) 0.003(2) 0.002(2) 0.020(3)
C8B 0.087(6) 0.063(6) 0.038(4) 0.009(4) 0.006(3) 0.020(5)
C9B 0.091(7) 0.071(7) 0.044(5) 0.013(4) 0.024(4) 0.026(6)

loop_
_atom_type_symbol
_atom_type_description
_atom_type_scat_dispersion_real
_atom_type_scat_dispersion_imag
_atom_type_scat_source
C C 0.0033 0.0016 'International Tables Vol C Tables 4.2.6.8 and 6.1.1.4'
H H 0.0000 0.0000 'International Tables Vol C Tables 4.2.6.8 and 6.1.1.4'
N N 0.0061 0.0033 'International Tables Vol C Tables 4.2.6.8 and 6.1.1.4'
O O 0.0106 0.0060 'International Tables Vol C Tables 4.2.6.8 and 6.1.1.4'
Cl Cl 0.1484 0.1585 'International Tables Vol C Tables 4.2.6.8 and 6.1.1.4'
Ni Ni 0.3393 1.1124 'International Tables Vol C Tables 4.2.6.8 and 6.1.1.4'
Sn Sn -0.6537 1.4246 'International Tables Vol C Tables 4.2.6.8 and 6.1.1.4'

loop_
_geom_angle_atom_site_label_1
_geom_angle_atom_site_label_2
_geom_angle_atom_site_label_3
_geom_angle
C17 Sn1 C23 164.95(8)
C17 Sn1 O1 87.48(6)
C23 Sn1 O1 82.13(7)
C17 Sn1 O2 84.64(7)
C23 Sn1 O2 80.84(7)
O1 Sn1 O2 61.48(5)
C17 Sn1 Cl1 96.30(6)
C23 Sn1 Cl1 95.27(6)
O1 Sn1 Cl1 94.12(4)
O2 Sn1 Cl1 155.57(4)
C17 Sn1 Cl2 94.23(6)
C23 Sn1 Cl2 93.20(6)
O1 Sn1 Cl2 165.57(4)
O2 Sn1 Cl2 104.37(4)
Cl1 Sn1 Cl2 99.91(3)
N1 Ni1 N2 86.76(9)
N1 Ni1 O2 178.99(8)
N2 Ni1 O2 94.25(8)
N1 Ni1 O1 94.98(7)
N2 Ni1 O1 177.57(8)
O2 Ni1 O1 84.01(6)
C16 O2 Ni1 127.21(14)
C16 O2 Sn1 130.99(13)
Ni1 O2 Sn1 97.30(6)
C1 O1 Ni1 126.92(13)
C1 O1 Sn1 130.60(12)
Ni1 O1 Sn1 97.55(5)
C18 C17 C22 118.5(2)
C18 C17 Sn1 122.72(16)
C22 C17 Sn1 118.73(16)
C28 C23 C24 118.6(2)
C28 C23 Sn1 121.22(17)
C24 C23 Sn1 120.20(18)
C17 C22 C21 120.3(2)
C17 C22 H22 119.8
C21 C22 H22 119.8
C20 C21 C22 120.4(2)
C20 C21 H21 119.8
C22 C21 H21 119.8
C21 C20 C19 119.8(2)
C21 C20 H20 120.1
C19 C20 H20 120.1
C20 C19 C18 120.1(3)
C20 C19 H19 119.9
C18 C19 H19 119.9
C17 C18 C19 120.7(2)
C17 C18 H18 119.6
C19 C18 H18 119.6
O2 C16 C15 119.1(2)
O2 C16 C11 122.1(2)
C15 C16 C11 118.8(2)
C14 C15 C16 120.5(3)
C14 C15 H15 119.7
C16 C15 H15 119.7
C13 C14 C15 120.7(3)
C13 C14 H14 119.6
C15 C14 H14 119.6
C12 C13 C14 120.0(3)
C12 C13 H13 120.0
C14 C13 H13 120.0
C13 C12 C11 120.9(3)
C13 C12 H12 119.6
C11 C12 H12 119.6
C16 C11 C10 122.2(2)
C16 C11 C12 118.9(3)
C10 C11 C12 118.8(2)
N2 C10 C11 125.8(2)
N2 C10 H10 117.1
C11 C10 H10 117.1
C10 N2 C9A 120.6(3)
C10 N2 C9B 119.7(5)
C10 N2 Ni1 126.56(18)
C9A N2 Ni1 112.0(3)
C9B N2 Ni1 111.7(5)
C7 N1 C8A 120.3(3)
C7 N1 C8B 118.6(4)
C7 N1 Ni1 126.75(16)
C8A N1 Ni1 111.9(3)
C8B N1 Ni1 112.7(4)
N1 C7 C6 125.5(2)
N1 C7 H7 117.3
C6 C7 H7 117.3
C1 C6 C5 118.4(2)
C1 C6 C7 122.96(19)
C5 C6 C7 118.6(2)
O1 C1 C2 119.29(19)
O1 C1 C6 121.60(19)
C2 C1 C6 119.10(19)
C3 C2 C1 120.2(2)
C3 C2 H2 119.9
C1 C2 H2 119.9
C2 C3 C4 121.0(3)
C2 C3 H3 119.5
C4 C3 H3 119.5
C5 C4 C3 119.5(2)
C5 C4 H4 120.2
C3 C4 H4 120.2
C4 C5 C6 121.7(3)
C4 C5 H5 119.2
C6 C5 H5 119.2
C23 C24 C25 120.2(3)
C23 C24 H24 119.9
C25 C24 H24 119.9
C26 C25 C24 120.3(3)
C26 C25 H25 119.9
C24 C25 H25 119.9
C25 C26 C27 119.9(3)
C25 C26 H26 120.0
C27 C26 H26 120.0
C26 C27 C28 120.2(3)
C26 C27 H27 119.9
C28 C27 H27 119.9
C23 C28 C27 120.8(3)
C23 C28 H28 119.6
C27 C28 H28 119.6
N2 C9A C8A 104.8(6)
N2 C9A H9A1 110.8
C8A C9A H9A1 110.8
N2 C9A H9A2 110.8
C8A C9A H9A2 110.8
H9A1 C9A H9A2 108.9
C9A C8A N1 106.3(6)
C9A C8A H8A1 110.5
N1 C8A H8A1 110.5
C9A C8A H8A2 110.5
N1 C8A H8A2 110.5
H8A1 C8A H8A2 108.7
C9B C8B N1 103.1(9)
C9B C8B H8B1 111.1
N1 C8B H8B1 111.1
C9B C8B H8B2 111.1
N1 C8B H8B2 111.1
H8B1 C8B H8B2 109.1
C8B C9B N2 105.4(8)
C8B C9B H9B1 110.7
N2 C9B H9B1 110.7
C8B C9B H9B2 110.7
N2 C9B H9B2 110.7
H9B1 C9B H9B2 108.8

loop_
_geom_bond_atom_site_label_1
_geom_bond_atom_site_label_2
_geom_bond_distance
Sn1 C17 2.129(2)
Sn1 C23 2.134(2)
Sn1 O1 2.4240(13)
Sn1 O2 2.4426(14)
Sn1 Cl1 2.4438(6)
Sn1 Cl2 2.4608(6)
Ni1 N1 1.8354(18)
Ni1 N2 1.8380(19)
Ni1 O2 1.8517(14)
Ni1 O1 1.8654(13)
O2 C16 1.338(2)
O1 C1 1.338(2)
C17 C18 1.377(3)
C17 C22 1.384(3)
C23 C28 1.371(3)
C23 C24 1.377(3)
C22 C21 1.386(3)
C22 H22 0.9300
C21 C20 1.365(4)
C21 H21 0.9300
C20 C19 1.368(4)
C20 H20 0.9300
C19 C18 1.384(3)
C19 H19 0.9300
C18 H18 0.9300
C16 C15 1.397(3)
C16 C11 1.401(3)
C15 C14 1.380(3)
C15 H15 0.9300
C14 C13 1.378(5)
C14 H14 0.9300
C13 C12 1.355(5)
C13 H13 0.9300
C12 C11 1.419(3)
C12 H12 0.9300
C11 C10 1.421(4)
C10 N2 1.284(3)
C10 H10 0.9300
N2 C9A 1.457(7)
N2 C9B 1.566(13)
N1 C7 1.278(3)
N1 C8A 1.501(6)
N1 C8B 1.511(9)
C7 C6 1.432(3)
C7 H7 0.9300
C6 C1 1.410(3)
C6 C5 1.412(3)
C1 C2 1.395(3)
C2 C3 1.381(3)
C2 H2 0.9300
C3 C4 1.384(4)
C3 H3 0.9300
C4 C5 1.351(4)
C4 H4 0.9300
C5 H5 0.9300
C24 C25 1.391(4)
C24 H24 0.9300
C25 C26 1.360(5)
C25 H25 0.9300
C26 C27 1.358(5)
C26 H26 0.9300
C27 C28 1.386(4)
C27 H27 0.9300
C28 H28 0.9300
C9A C8A 1.496(13)
C9A H9A1 0.9700
C9A H9A2 0.9700
C8A H8A1 0.9700
C8A H8A2 0.9700
C8B C9B 1.491(19)
C8B H8B1 0.9700
C8B H8B2 0.9700
C9B H9B1 0.9700
C9B H9B2 0.9700

loop_
_geom_torsion_atom_site_label_1
_geom_torsion_atom_site_label_2
_geom_torsion_atom_site_label_3
_geom_torsion_atom_site_label_4
_geom_torsion
N2 Ni1 O2 C16 -15.39(18)
O1 Ni1 O2 C16 166.31(18)
N2 Ni1 O2 Sn1 142.67(7)
O1 Ni1 O2 Sn1 -35.63(6)
N1 Ni1 O1 C1 12.96(17)
O2 Ni1 O1 C1 -167.01(17)
N1 Ni1 O1 Sn1 -144.07(7)
O2 Ni1 O1 Sn1 35.97(6)
C18 C17 C22 C21 0.0(3)
Sn1 C17 C22 C21 179.20(18)
C17 C22 C21 C20 -0.7(4)
C22 C21 C20 C19 0.0(4)
C21 C20 C19 C18 1.3(5)
C22 C17 C18 C19 1.3(4)
Sn1 C17 C18 C19 -177.9(2)
C20 C19 C18 C17 -1.9(5)
Ni1 O2 C16 C15 -167.48(18)
Sn1 O2 C16 C15 41.9(3)
Ni1 O2 C16 C11 12.0(3)
Sn1 O2 C16 C11 -138.54(18)
O2 C16 C15 C14 178.4(2)
C11 C16 C15 C14 -1.2(4)
C16 C15 C14 C13 1.2(5)
C15 C14 C13 C12 -0.2(5)
C14 C13 C12 C11 -0.8(5)
O2 C16 C11 C10 0.8(3)
C15 C16 C11 C10 -179.7(2)
O2 C16 C11 C12 -179.4(2)
C15 C16 C11 C12 0.2(3)
C13 C12 C11 C16 0.8(4)
C13 C12 C11 C10 -179.3(3)
C16 C11 C10 N2 -6.0(4)
C12 C11 C10 N2 174.1(3)
C11 C10 N2 C9A 166.8(5)
C11 C10 N2 C9B -164.7(7)
C11 C10 N2 Ni1 -2.1(4)
N1 Ni1 N2 C10 -169.7(2)
O2 Ni1 N2 C10 10.3(2)
N1 Ni1 N2 C9A 20.7(5)
O2 Ni1 N2 C9A -159.3(5)
N1 Ni1 N2 C9B -5.8(6)
O2 Ni1 N2 C9B 174.1(6)
N2 Ni1 N1 C7 174.6(2)
O1 Ni1 N1 C7 -7.1(2)
N2 Ni1 N1 C8A 6.0(4)
O1 Ni1 N1 C8A -175.7(4)
N2 Ni1 N1 C8B -21.9(7)
O1 Ni1 N1 C8B 156.4(7)
C8A N1 C7 C6 167.8(5)
C8B N1 C7 C6 -162.6(7)
Ni1 N1 C7 C6 0.1(4)
N1 C7 C6 C1 4.8(4)
N1 C7 C6 C5 -173.6(2)
Ni1 O1 C1 C2 167.15(16)
Sn1 O1 C1 C2 -43.5(3)
Ni1 O1 C1 C6 -11.7(3)
Sn1 O1 C1 C6 137.70(16)
C5 C6 C1 O1 179.7(2)
C7 C6 C1 O1 1.3(3)
C5 C6 C1 C2 0.9(3)
C7 C6 C1 C2 -177.5(2)
O1 C1 C2 C3 -178.7(2)
C6 C1 C2 C3 0.1(4)
C1 C2 C3 C4 -0.8(4)
C2 C3 C4 C5 0.4(5)
C3 C4 C5 C6 0.8(5)
C1 C6 C5 C4 -1.4(4)
C7 C6 C5 C4 177.1(3)
C28 C23 C24 C25 0.6(4)
Sn1 C23 C24 C25 -178.3(2)
C23 C24 C25 C26 -0.8(5)
C24 C25 C26 C27 0.3(6)
C25 C26 C27 C28 0.5(7)
C24 C23 C28 C27 0.2(4)
Sn1 C23 C28 C27 179.0(3)
C26 C27 C28 C23 -0.7(6)
C10 N2 C9A C8A 148.5(6)
Ni1 N2 C9A C8A -41.1(10)
N2 C9A C8A N1 43.6(11)
C7 N1 C8A C9A 160.7(6)
Ni1 N1 C8A C9A -29.8(10)
C7 N1 C8B C9B -151.1(9)
Ni1 N1 C8B C9B 43.9(14)
N1 C8B C9B N2 -45.1(15)
C10 N2 C9B C8B -163.3(9)
Ni1 N2 C9B C8B 31.7(14)
